data_2237086
loop_
_publ_author_name
'Brown, Shayne'
'Crundwell, Guy'

_publ_section_title
;
 Di-\m-iodido-bis[(biphenyl-2-yl)(triphenylphosphane-\k<i>P</i>)palladium(II)]
;
_journal_coeditor_code YK2076
_journal_issue 12
_journal_name_full 'Acta Crystallographica Section E'
_journal_page_first m1526
_journal_paper_doi 10.1107/S1600536812047733
_journal_volume 68
_journal_year 2012
_chemical_formula_iupac '[Pd2 (C12 H9)2 I2 (C18 H15 P)2]'
_chemical_formula_moiety 'C60 H48 I2 P2 Pd2'
_chemical_formula_sum 'C60 H48 I2 P2 Pd2'
_chemical_formula_weight 1297.52
_chemical_melting_point 423
_chemical_name_systematic
;
Di-\m-iodido-bis[(biphenyl-2-yl)(triphenylphosphane-\k<i>P</i>)palladium(II)]
;
_space_group_IT_number 14
_symmetry_cell_setting monoclinic
_symmetry_space_group_name_Hall '-P 2ybc'
_symmetry_space_group_name_H-M 'P 1 21/c 1'
_atom_sites_solution_hydrogens geom
_atom_sites_solution_primary direct
_atom_sites_solution_secondary difmap
_cell_angle_alpha 90.00
_cell_angle_beta 133.962(4)
_cell_angle_gamma 90.00
_cell_formula_units_Z 2
_cell_length_a 9.6957(4)
_cell_length_b 20.0969(10)
_cell_length_c 18.3718(7)
_cell_measurement_reflns_used 4701
_cell_measurement_temperature 293(2)
_cell_measurement_theta_max 29.5692
_cell_measurement_theta_min 4.1238
_cell_volume 2576.7(3)
_computing_cell_refinement 'CrysAlis PRO (Oxford Diffraction, 2009)'
_computing_data_collection 'CrysAlis CCD (Oxford Diffraction, 2009)'
_computing_data_reduction 'CrysAlis RED (Oxford Diffraction, 2009)'
_computing_molecular_graphics 'PLATON (Spek, 2009)'
_computing_publication_material 'SHELXTL (Sheldrick, 2008)'
_computing_structure_refinement 'SHELXL97 (Sheldrick, 2008)'
_computing_structure_solution 'SHELXS97 (Sheldrick, 2008)'
_diffrn_ambient_temperature 293(2)
_diffrn_detector_area_resol_mean 16.1790
_diffrn_measured_fraction_theta_full 0.952
_diffrn_measured_fraction_theta_max 0.952
_diffrn_measurement_device_type 'Oxford Diffraction Xcalibur Sapphire3'
_diffrn_measurement_method '\w scans'
_diffrn_radiation_monochromator graphite
_diffrn_radiation_source 'fine-focus sealed tube'
_diffrn_radiation_type MoK\a
_diffrn_radiation_wavelength 0.71073
_diffrn_reflns_av_R_equivalents 0.0348
_diffrn_reflns_av_sigmaI/netI 0.0666
_diffrn_reflns_limit_h_max 10
_diffrn_reflns_limit_h_min -12
_diffrn_reflns_limit_k_max 19
_diffrn_reflns_limit_k_min -25
_diffrn_reflns_limit_l_max 23
_diffrn_reflns_limit_l_min -24
_diffrn_reflns_number 12030
_diffrn_reflns_theta_full 28.28
_diffrn_reflns_theta_max 28.28
_diffrn_reflns_theta_min 4.26
_diffrn_standards_decay_% 0
_diffrn_standards_number 0
_exptl_absorpt_coefficient_mu 1.996
_exptl_absorpt_correction_T_max 1.00000
_exptl_absorpt_correction_T_min 0.84521
_exptl_absorpt_correction_type multi-scan
_exptl_absorpt_process_details
;
(CrysAlis RED; Oxford Diffraction, 2009)
;
_exptl_crystal_colour yellow
_exptl_crystal_density_diffrn 1.672
_exptl_crystal_density_method 'not measured'
_exptl_crystal_description block
_exptl_crystal_F_000 1272
_exptl_crystal_size_max 0.25
_exptl_crystal_size_mid 0.18
_exptl_crystal_size_min 0.12
_refine_diff_density_max 1.924
_refine_diff_density_min -0.768
_refine_ls_extinction_method none
_refine_ls_goodness_of_fit_ref 1.017
_refine_ls_hydrogen_treatment constr
_refine_ls_matrix_type full
_refine_ls_number_parameters 298
_refine_ls_number_reflns 6087
_refine_ls_number_restraints 0
_refine_ls_restrained_S_all 1.017
_refine_ls_R_factor_all 0.1067
_refine_ls_R_factor_gt 0.0571
_refine_ls_shift/su_max 0.001
_refine_ls_shift/su_mean 0.000
_refine_ls_structure_factor_coef Fsqd
_refine_ls_weighting_details 'calc w=1/[\s^2^(Fo^2^)+(0.0678P)^2^+0.4388P] where P=(Fo^2^+2Fc^2^)/3'
_refine_ls_weighting_scheme calc
_refine_ls_wR_factor_gt 0.1189
_refine_ls_wR_factor_ref 0.1342
_reflns_number_gt 3783
_reflns_number_total 6087
_reflns_threshold_expression I>2\s(I)
_cod_data_source_file yk2076.cif
_cod_data_source_block I
_cod_original_cell_volume 2576.8(2)
_cod_original_sg_symbol_H-M 'P 21/c'
_cod_database_code 2237086
_cod_database_fobs_code 2237086

loop_
_symmetry_equiv_pos_as_xyz
'x, y, z'
'-x, y+1/2, -z+1/2'
'-x, -y, -z'
'x, -y-1/2, z-1/2'

loop_
_atom_site_type_symbol
_atom_site_label
_atom_site_fract_x
_atom_site_fract_y
_atom_site_fract_z
_atom_site_U_iso_or_equiv
_atom_site_adp_type
_atom_site_calc_flag
_atom_site_refinement_flags
_atom_site_occupancy
_atom_site_symmetry_multiplicity
Pd Pd1 0.79025(6) 0.05054(2) 0.37739(3) 0.04167(15) Uani d . 1 1
I I1 1.16659(5) 0.06784(2) 0.53368(3) 0.05752(17) Uani d . 1 1
C C1 0.7754(8) 0.1416(4) 0.3248(4) 0.0551(17) Uani d . 1 1
C C2 0.8449(9) 0.1495(4) 0.2822(5) 0.067(2) Uani d . 1 1
H H2 0.9040 0.1142 0.2801 0.081 Uiso calc R 1 1
C C3 0.8265(13) 0.2129(6) 0.2404(6) 0.088(3) Uani d . 1 1
H H3 0.8758 0.2197 0.2121 0.106 Uiso calc R 1 1
C C4 0.7348(15) 0.2634(5) 0.2430(7) 0.100(3) Uani d . 1 1
H H4 0.7177 0.3040 0.2135 0.120 Uiso calc R 1 1
C C5 0.6681(12) 0.2555(4) 0.2877(6) 0.083(3) Uani d . 1 1
H H5 0.6088 0.2910 0.2895 0.099 Uiso calc R 1 1
C C6 0.6881(9) 0.1952(3) 0.3305(5) 0.0588(18) Uani d . 1 1
C C7 0.6180(11) 0.1889(4) 0.3831(6) 0.068(2) Uani d . 1 1
C C8 0.7372(13) 0.1662(4) 0.4818(6) 0.079(2) Uani d . 1 1
H H8 0.8631 0.1549 0.5171 0.095 Uiso calc R 1 1
C C9 0.6734(18) 0.1603(5) 0.5279(8) 0.106(3) Uani d . 1 1
H H9 0.7567 0.1455 0.5944 0.127 Uiso calc R 1 1
C C10 0.489(2) 0.1758(6) 0.4780(12) 0.119(4) Uani d . 1 1
H H10 0.4438 0.1685 0.5086 0.143 Uiso calc R 1 1
C C11 0.3707(18) 0.2021(6) 0.3832(11) 0.112(4) Uani d . 1 1
H H11 0.2478 0.2155 0.3512 0.134 Uiso calc R 1 1
C C12 0.4308(12) 0.2092(5) 0.3339(8) 0.092(3) Uani d . 1 1
H H12 0.3492 0.2272 0.2691 0.110 Uiso calc R 1 1
P P3 0.4805(2) 0.03204(8) 0.23017(10) 0.0410(4) Uani d . 1 1
C C13 0.4662(8) -0.0292(3) 0.1506(4) 0.0480(15) Uani d . 1 1
C C14 0.6076(11) -0.0734(4) 0.1914(6) 0.071(2) Uani d . 1 1
H H14 0.7146 -0.0723 0.2607 0.085 Uiso calc R 1 1
C C15 0.5987(12) -0.1206(4) 0.1328(7) 0.086(3) Uani d . 1 1
H H15 0.6977 -0.1510 0.1627 0.103 Uiso calc R 1 1
C C16 0.4449(14) -0.1217(5) 0.0326(7) 0.086(3) Uani d . 1 1
H H16 0.4369 -0.1535 -0.0071 0.104 Uiso calc R 1 1
C C17 0.3022(14) -0.0773(5) -0.0111(6) 0.093(3) Uani d . 1 1
H H17 0.1976 -0.0781 -0.0808 0.112 Uiso calc R 1 1
C C18 0.3103(11) -0.0303(4) 0.0472(5) 0.080(2) Uani d . 1 1
H H18 0.2114 0.0002 0.0168 0.097 Uiso calc R 1 1
C C19 0.3357(8) -0.0016(3) 0.2508(4) 0.0459(14) Uani d . 1 1
C C20 0.1854(10) -0.0459(4) 0.1846(5) 0.0637(19) Uani d . 1 1
H H20 0.1653 -0.0646 0.1315 0.076 Uiso calc R 1 1
C C21 0.0680(11) -0.0617(4) 0.1982(7) 0.080(2) Uani d . 1 1
H H21 -0.0323 -0.0914 0.1542 0.096 Uiso calc R 1 1
C C22 0.0958(12) -0.0342(5) 0.2767(7) 0.087(3) Uani d . 1 1
H H22 0.0118 -0.0442 0.2836 0.105 Uiso calc R 1 1
C C23 0.2466(12) 0.0077(5) 0.3437(7) 0.079(2) Uani d . 1 1
H H23 0.2669 0.0255 0.3973 0.095 Uiso calc R 1 1
C C24 0.3684(9) 0.0237(4) 0.3323(5) 0.0603(18) Uani d . 1 1
H H24 0.4727 0.0514 0.3789 0.072 Uiso calc R 1 1
C C25 0.3342(8) 0.1009(3) 0.1431(4) 0.0488(15) Uani d . 1 1
C C26 0.1787(10) 0.1252(4) 0.1242(6) 0.075(2) Uani d . 1 1
H H26 0.1425 0.1057 0.1548 0.090 Uiso calc R 1 1
C C27 0.0765(12) 0.1788(5) 0.0592(7) 0.097(3) Uani d . 1 1
H H27 -0.0303 0.1947 0.0449 0.116 Uiso calc R 1 1
C C28 0.1319(12) 0.2082(5) 0.0165(7) 0.089(3) Uani d . 1 1
H H28 0.0675 0.2458 -0.0234 0.107 Uiso calc R 1 1
C C29 0.2765(12) 0.1840(4) 0.0309(6) 0.080(2) Uani d . 1 1
H H29 0.3082 0.2032 -0.0019 0.097 Uiso calc R 1 1
C C30 0.3794(10) 0.1307(4) 0.0942(5) 0.068(2) Uani d . 1 1
H H30 0.4813 0.1143 0.1042 0.082 Uiso calc R 1 1

loop_
_atom_site_aniso_label
_atom_site_aniso_U_11
_atom_site_aniso_U_22
_atom_site_aniso_U_33
_atom_site_aniso_U_12
_atom_site_aniso_U_13
_atom_site_aniso_U_23
Pd1 0.0298(2) 0.0497(3) 0.0306(2) 0.00165(18) 0.01537(18) 0.00405(19)
I1 0.0344(2) 0.0661(3) 0.0443(2) -0.00152(18) 0.01692(19) 0.0123(2)
C1 0.035(3) 0.065(5) 0.035(3) -0.013(3) 0.013(3) 0.002(3)
C2 0.053(4) 0.087(6) 0.041(4) -0.005(4) 0.025(3) 0.011(4)
C3 0.081(6) 0.118(9) 0.057(5) -0.021(5) 0.045(5) 0.010(5)
C4 0.102(7) 0.092(8) 0.064(5) -0.038(6) 0.043(6) 0.008(5)
C5 0.088(6) 0.052(5) 0.061(5) -0.008(4) 0.034(5) 0.006(4)
C6 0.053(4) 0.042(4) 0.049(4) -0.007(3) 0.023(3) 0.003(3)
C7 0.071(5) 0.050(5) 0.074(5) -0.003(4) 0.047(5) -0.012(4)
C8 0.098(6) 0.075(6) 0.073(5) 0.003(5) 0.062(5) -0.008(4)
C9 0.161(11) 0.092(8) 0.106(8) 0.002(7) 0.108(9) -0.007(6)
C10 0.149(12) 0.107(10) 0.156(12) -0.014(8) 0.125(11) -0.031(8)
C11 0.110(9) 0.109(9) 0.152(11) -0.009(7) 0.104(9) -0.040(8)
C12 0.076(6) 0.078(7) 0.099(7) -0.003(4) 0.053(6) -0.020(5)
P3 0.0330(7) 0.0439(10) 0.0318(7) 0.0029(6) 0.0172(6) 0.0024(6)
C13 0.044(3) 0.047(4) 0.045(3) 0.000(3) 0.028(3) -0.008(3)
C14 0.069(5) 0.075(6) 0.064(5) 0.007(4) 0.045(4) -0.008(4)
C15 0.080(6) 0.091(7) 0.084(6) 0.010(5) 0.056(5) -0.015(5)
C16 0.101(7) 0.092(7) 0.085(6) -0.006(5) 0.071(6) -0.027(5)
C17 0.093(7) 0.112(8) 0.054(5) -0.004(5) 0.043(5) -0.023(5)
C18 0.067(5) 0.088(6) 0.043(4) 0.012(4) 0.022(4) -0.015(4)
C19 0.041(3) 0.044(4) 0.043(3) 0.002(3) 0.026(3) 0.004(3)
C20 0.053(4) 0.066(5) 0.057(4) -0.011(3) 0.033(4) -0.004(4)
C21 0.060(5) 0.085(6) 0.072(5) -0.022(4) 0.037(4) 0.006(4)
C22 0.063(5) 0.116(8) 0.091(6) -0.013(5) 0.056(5) 0.008(6)
C23 0.077(5) 0.101(7) 0.082(5) -0.001(5) 0.064(5) 0.001(5)
C24 0.053(4) 0.068(5) 0.059(4) -0.010(3) 0.038(4) -0.014(4)
C25 0.032(3) 0.051(4) 0.037(3) 0.001(3) 0.014(3) 0.003(3)
C26 0.056(4) 0.075(6) 0.076(5) 0.019(4) 0.039(4) 0.020(4)
C27 0.074(6) 0.104(8) 0.097(7) 0.047(5) 0.054(6) 0.040(6)
C28 0.067(5) 0.076(6) 0.076(6) 0.023(4) 0.031(5) 0.030(5)
C29 0.072(5) 0.075(6) 0.056(4) -0.001(4) 0.031(4) 0.023(4)
C30 0.053(4) 0.077(6) 0.053(4) 0.007(4) 0.028(4) 0.020(4)

loop_
_atom_type_symbol
_atom_type_description
_atom_type_scat_dispersion_real
_atom_type_scat_dispersion_imag
_atom_type_scat_source
C C 0.0033 0.0016 'International Tables Vol C Tables 4.2.6.8 and 6.1.1.4'
H H 0.0000 0.0000 'International Tables Vol C Tables 4.2.6.8 and 6.1.1.4'
P P 0.1023 0.0942 'International Tables Vol C Tables 4.2.6.8 and 6.1.1.4'
I I -0.4742 1.8119 'International Tables Vol C Tables 4.2.6.8 and 6.1.1.4'
Pd Pd -0.9988 1.0072 'International Tables Vol C Tables 4.2.6.8 and 6.1.1.4'

loop_
_geom_angle_atom_site_label_1
_geom_angle_atom_site_label_2
_geom_angle_atom_site_label_3
_geom_angle_site_symmetry_3
_geom_angle
_geom_angle_publ_flag
C1 Pd1 P3 . 89.00(16) no
C1 Pd1 I1 . 89.25(16) no
P3 Pd1 I1 . 171.22(4) no
C1 Pd1 I1 3_756 174.70(18) no
P3 Pd1 I1 3_756 95.49(4) no
I1 Pd1 I1 3_756 86.730(18) no
Pd1 I1 Pd1 3_756 93.270(18) no
C2 C1 C6 . 121.2(7) no
C2 C1 Pd1 . 118.9(6) no
C6 C1 Pd1 . 119.9(5) no
C1 C2 C3 . 119.2(8) no
C1 C2 H2 . 120.4 no
C3 C2 H2 . 120.4 no
C4 C3 C2 . 118.7(8) no
C4 C3 H3 . 120.6 no
C2 C3 H3 . 120.6 no
C5 C4 C3 . 121.8(9) no
C5 C4 H4 . 119.1 no
C3 C4 H4 . 119.1 no
C4 C5 C6 . 120.4(9) no
C4 C5 H5 . 119.8 no
C6 C5 H5 . 119.8 no
C5 C6 C1 . 118.6(7) no
C5 C6 C7 . 119.0(7) no
C1 C6 C7 . 122.4(6) no
C8 C7 C12 . 117.8(8) no
C8 C7 C6 . 121.5(7) no
C12 C7 C6 . 120.6(8) no
C9 C8 C7 . 121.2(9) no
C9 C8 H8 . 119.4 no
C7 C8 H8 . 119.4 no
C8 C9 C10 . 121.0(11) no
C8 C9 H9 . 119.5 no
C10 C9 H9 . 119.5 no
C11 C10 C9 . 119.5(12) no
C11 C10 H10 . 120.3 no
C9 C10 H10 . 120.3 no
C10 C11 C12 . 121.1(11) no
C10 C11 H11 . 119.5 no
C12 C11 H11 . 119.5 no
C11 C12 C7 . 119.2(10) no
C11 C12 H12 . 120.4 no
C7 C12 H12 . 120.4 no
C19 P3 C25 . 102.8(3) no
C19 P3 C13 . 105.9(3) no
C25 P3 C13 . 103.1(3) no
C19 P3 Pd1 . 112.63(19) no
C25 P3 Pd1 . 119.9(2) no
C13 P3 Pd1 . 111.23(19) no
C14 C13 C18 . 118.5(7) no
C14 C13 P3 . 120.9(5) no
C18 C13 P3 . 120.6(5) no
C13 C14 C15 . 121.9(8) no
C13 C14 H14 . 119.1 no
C15 C14 H14 . 119.1 no
C16 C15 C14 . 119.1(8) no
C16 C15 H15 . 120.5 no
C14 C15 H15 . 120.5 no
C15 C16 C17 . 120.6(8) no
C15 C16 H16 . 119.7 no
C17 C16 H16 . 119.7 no
C16 C17 C18 . 120.4(8) no
C16 C17 H17 . 119.8 no
C18 C17 H17 . 119.8 no
C13 C18 C17 . 119.6(7) no
C13 C18 H18 . 120.2 no
C17 C18 H18 . 120.2 no
C20 C19 C24 . 119.5(6) no
C20 C19 P3 . 123.1(5) no
C24 C19 P3 . 117.1(5) no
C21 C20 C19 . 119.3(7) no
C21 C20 H20 . 120.3 no
C19 C20 H20 . 120.3 no
C20 C21 C22 . 121.0(7) no
C20 C21 H21 . 119.5 no
C22 C21 H21 . 119.5 no
C23 C22 C21 . 119.9(8) no
C23 C22 H22 . 120.1 no
C21 C22 H22 . 120.1 no
C22 C23 C24 . 120.1(8) no
C22 C23 H23 . 120.0 no
C24 C23 H23 . 120.0 no
C23 C24 C19 . 120.1(7) no
C23 C24 H24 . 120.0 no
C19 C24 H24 . 120.0 no
C26 C25 C30 . 118.0(6) no
C26 C25 P3 . 122.5(5) no
C30 C25 P3 . 119.6(5) no
C25 C26 C27 . 119.5(8) no
C25 C26 H26 . 120.2 no
C27 C26 H26 . 120.2 no
C28 C27 C26 . 120.2(8) no
C28 C27 H27 . 119.9 no
C26 C27 H27 . 119.9 no
C29 C28 C27 . 121.0(8) no
C29 C28 H28 . 119.5 no
C27 C28 H28 . 119.5 no
C28 C29 C30 . 120.1(8) no
C28 C29 H29 . 119.9 no
C30 C29 H29 . 119.9 no
C29 C30 C25 . 121.1(7) no
C29 C30 H30 . 119.5 no
C25 C30 H30 . 119.5 no

loop_
_geom_bond_atom_site_label_1
_geom_bond_atom_site_label_2
_geom_bond_site_symmetry_2
_geom_bond_distance
_geom_bond_publ_flag
Pd1 C1 . 2.028(7) no
Pd1 P3 . 2.2792(14) no
Pd1 I1 . 2.6709(6) no
Pd1 I1 3_756 2.7486(7) no
I1 Pd1 3_756 2.7486(7) no
C1 C2 . 1.349(9) no
C1 C6 . 1.417(10) no
C2 C3 . 1.434(12) no
C2 H2 . 0.9300 no
C3 C4 . 1.372(13) no
C3 H3 . 0.9300 no
C4 C5 . 1.361(12) no
C4 H4 . 0.9300 no
C5 C6 . 1.385(10) no
C5 H5 . 0.9300 no
C6 C7 . 1.525(10) no
C7 C8 . 1.386(11) no
C7 C12 . 1.414(10) no
C8 C9 . 1.356(11) no
C8 H8 . 0.9300 no
C9 C10 . 1.366(14) no
C9 H9 . 0.9300 no
C10 C11 . 1.362(15) no
C10 H10 . 0.9300 no
C11 C12 . 1.385(13) no
C11 H11 . 0.9300 no
C12 H12 . 0.9300 no
P3 C19 . 1.821(6) no
P3 C25 . 1.827(6) no
P3 C13 . 1.842(6) no
C13 C14 . 1.342(9) no
C13 C18 . 1.381(9) no
C14 C15 . 1.392(10) no
C14 H14 . 0.9300 no
C15 C16 . 1.343(11) no
C15 H15 . 0.9300 no
C16 C17 . 1.347(12) no
C16 H16 . 0.9300 no
C17 C18 . 1.389(11) no
C17 H17 . 0.9300 no
C18 H18 . 0.9300 no
C19 C20 . 1.391(9) no
C19 C24 . 1.392(8) no
C20 C21 . 1.362(10) no
C20 H20 . 0.9300 no
C21 C22 . 1.384(12) no
C21 H21 . 0.9300 no
C22 C23 . 1.366(12) no
C22 H22 . 0.9300 no
C23 C24 . 1.374(9) no
C23 H23 . 0.9300 no
C24 H24 . 0.9300 no
C25 C26 . 1.380(9) no
C25 C30 . 1.380(9) no
C26 C27 . 1.389(11) no
C26 H26 . 0.9300 no
C27 C28 . 1.354(11) no
C27 H27 . 0.9300 no
C28 C29 . 1.326(11) no
C28 H28 . 0.9300 no
C29 C30 . 1.373(10) no
C29 H29 . 0.9300 no
C30 H30 . 0.9300 no
